data_2209982
loop_
_publ_author_name
'Shu-Wen Wang'
'Li-Rong Wen'
'Yan-Fang Miao'

_publ_section_title <i>N</i>'-(2,3-Dimethoxybenzylidene)-5-methyl-1-phenyl-1<i>H</i>-pyrazole-4-carbohydrazide
_journal_coeditor_code RZ2055
_journal_issue 8
_journal_name_full 'Acta Crystallographica Section E'
_journal_page_first o3471
_journal_page_last o3472
_journal_paper_doi 10.1107/S1600536806027796
_journal_volume 62
_journal_year 2006
_chemical_formula_iupac 'C20 H20 N4 O3'
_chemical_formula_moiety 'C20 H20 N4 O3'
_chemical_formula_sum 'C20 H20 N4 O3'
_chemical_formula_weight 364.40
_chemical_name_systematic
;
N'-(2,3-Dimethoxybenzylidene)-5-methyl-1-phenyl-1H-pyrazole-4-carbohydrazide
;
_space_group_IT_number 14
_symmetry_cell_setting monoclinic
_symmetry_space_group_name_Hall '-P 2ybc'
_symmetry_space_group_name_H-M 'P 1 21/c 1'
_atom_sites_solution_hydrogens geom
_atom_sites_solution_primary direct
_atom_sites_solution_secondary difmap
_cell_angle_alpha 90.00
_cell_angle_beta 101.803(6)
_cell_angle_gamma 90.00
_cell_formula_units_Z 4
_cell_length_a 6.962(2)
_cell_length_b 16.343(5)
_cell_length_c 16.934(5)
_cell_measurement_reflns_used 1045
_cell_measurement_temperature 294(2)
_cell_measurement_theta_max 20.93
_cell_measurement_theta_min 2.46
_cell_volume 1886.0(10)
_computing_cell_refinement 'SAINT (Bruker, 1999)'
_computing_data_collection 'SMART (Bruker, 1998)'
_computing_data_reduction SAINT
_computing_molecular_graphics 'SHELXTL (Bruker, 1999)'
_computing_publication_material SHELXTL
_computing_structure_refinement 'SHELXL97 (Sheldrick, 1997)'
_computing_structure_solution 'SHELXS97 (Sheldrick, 1997)'
_diffrn_ambient_temperature 294(2)
_diffrn_measured_fraction_theta_full 0.999
_diffrn_measured_fraction_theta_max 0.999
_diffrn_measurement_device_type 'Bruker SMART CCD area-detector'
_diffrn_measurement_method '\f and \w'
_diffrn_radiation_monochromator graphite
_diffrn_radiation_source 'fine-focus sealed tube'
_diffrn_radiation_type MoK\a
_diffrn_radiation_wavelength 0.71073
_diffrn_reflns_av_R_equivalents 0.0570
_diffrn_reflns_av_sigmaI/netI 0.1076
_diffrn_reflns_limit_h_max 8
_diffrn_reflns_limit_h_min -8
_diffrn_reflns_limit_k_max 19
_diffrn_reflns_limit_k_min -19
_diffrn_reflns_limit_l_max 20
_diffrn_reflns_limit_l_min -20
_diffrn_reflns_number 6595
_diffrn_reflns_theta_full 25.02
_diffrn_reflns_theta_max 25.02
_diffrn_reflns_theta_min 1.75
_diffrn_standards_decay_% 0
_diffrn_standards_number 0
_exptl_absorpt_coefficient_mu 0.089
_exptl_absorpt_correction_T_max 0.9825
_exptl_absorpt_correction_T_min 0.9732
_exptl_absorpt_correction_type multi-scan
_exptl_absorpt_process_details '(SADABS; Sheldrick, 1996)'
_exptl_crystal_colour colourless
_exptl_crystal_density_diffrn 1.283
_exptl_crystal_density_meas 1.283
_exptl_crystal_density_method 'not measured'
_exptl_crystal_description prism
_exptl_crystal_F_000 768
_exptl_crystal_size_max 0.24
_exptl_crystal_size_mid 0.22
_exptl_crystal_size_min 0.20
_refine_diff_density_max 0.220
_refine_diff_density_min -0.211
_refine_ls_extinction_method none
_refine_ls_goodness_of_fit_ref 0.989
_refine_ls_hydrogen_treatment mixed
_refine_ls_matrix_type full
_refine_ls_number_parameters 251
_refine_ls_number_reflns 3330
_refine_ls_number_restraints 0
_refine_ls_restrained_S_all 0.989
_refine_ls_R_factor_all 0.1686
_refine_ls_R_factor_gt 0.0526
_refine_ls_shift/su_max 0.001
_refine_ls_shift/su_mean 0.000
_refine_ls_structure_factor_coef Fsqd
_refine_ls_weighting_details 'calc w=1/[\s^2^(Fo^2^)+(0.0529P)^2^+0.4319P] where P=(Fo^2^+2Fc^2^)/3'
_refine_ls_weighting_scheme calc
_refine_ls_wR_factor_gt 0.1046
_refine_ls_wR_factor_ref 0.1492
_reflns_number_gt 1457
_reflns_number_total 3330
_reflns_threshold_expression I>2\s(I)
_cod_data_source_file rz2055.cif
_cod_data_source_block I
_cod_original_sg_symbol_H-M 'P 21/c'
_cod_database_code 2209982
_cod_database_fobs_code 2209982

loop_
_symmetry_equiv_pos_as_xyz
'x, y, z'
'-x, y+1/2, -z+1/2'
'-x, -y, -z'
'x, -y-1/2, z-1/2'

loop_
_atom_site_type_symbol
_atom_site_label
_atom_site_fract_x
_atom_site_fract_y
_atom_site_fract_z
_atom_site_U_iso_or_equiv
_atom_site_adp_type
_atom_site_calc_flag
_atom_site_refinement_flags
_atom_site_occupancy
O O1 0.9369(4) 0.10408(16) 0.50956(18) 0.0600(9) Uani d . 1
O O2 0.5387(4) -0.26845(16) 0.36449(16) 0.0512(8) Uani d . 1
O O3 0.2444(4) -0.33956(17) 0.26266(17) 0.0635(9) Uani d . 1
N N1 0.4737(5) 0.26481(18) 0.42658(19) 0.0444(9) Uani d . 1
N N2 0.3253(5) 0.2096(2) 0.4044(2) 0.0535(10) Uani d . 1
N N3 0.7389(5) 0.0045(2) 0.4509(2) 0.0496(10) Uani d . 1
H H3A 0.848(6) -0.028(2) 0.463(2) 0.060 Uiso d . 1
N N4 0.5697(5) -0.0229(2) 0.40197(19) 0.0468(9) Uani d . 1
C C1 0.3015(6) 0.3840(3) 0.4615(3) 0.0584(13) Uani d . 1
H H1 0.2517 0.3524 0.4984 0.070 Uiso calc R 1
C C2 0.2516(7) 0.4656(3) 0.4504(3) 0.0688(14) Uani d . 1
H H2 0.1672 0.4892 0.4800 0.083 Uiso calc R 1
C C3 0.3251(8) 0.5118(3) 0.3963(3) 0.0737(15) Uani d . 1
H H3 0.2916 0.5668 0.3895 0.088 Uiso calc R 1
C C4 0.4478(8) 0.4775(3) 0.3522(3) 0.0696(14) Uani d . 1
H H4 0.4966 0.5090 0.3150 0.083 Uiso calc R 1
C C5 0.4990(7) 0.3964(3) 0.3629(3) 0.0584(13) Uani d . 1
H H5 0.5833 0.3729 0.3332 0.070 Uiso calc R 1
C C6 0.4256(6) 0.3505(2) 0.4173(3) 0.0436(11) Uani d . 1
C C7 0.8298(6) 0.2778(2) 0.4862(3) 0.0650(14) Uani d . 1
H H7A 0.9325 0.2619 0.4592 0.098 Uiso calc R 1
H H7B 0.8706 0.2678 0.5430 0.098 Uiso calc R 1
H H7C 0.8022 0.3350 0.4772 0.098 Uiso calc R 1
C C8 0.6496(6) 0.2293(2) 0.4538(2) 0.0427(11) Uani d . 1
C C9 0.6170(6) 0.1453(2) 0.4463(2) 0.0403(10) Uani d . 1
C C10 0.4143(6) 0.1387(2) 0.4158(2) 0.0504(12) Uani d . 1
H H10 0.3497 0.0889 0.4049 0.060 Uiso calc R 1
C C11 0.7724(6) 0.0845(2) 0.4701(2) 0.0452(11) Uani d . 1
C C12 0.5619(6) -0.1002(2) 0.3892(2) 0.0467(11) Uani d . 1
H H12 0.6665 -0.1333 0.4132 0.056 Uiso calc R 1
C C13 0.3914(6) -0.1367(2) 0.3377(2) 0.0419(11) Uani d . 1
C C14 0.2314(6) -0.0900(2) 0.3000(2) 0.0536(12) Uani d . 1
H H14 0.2300 -0.0340 0.3095 0.064 Uiso calc R 1
C C15 0.0757(7) -0.1259(3) 0.2488(3) 0.0597(13) Uani d . 1
H H15 -0.0302 -0.0939 0.2241 0.072 Uiso calc R 1
C C16 0.0741(6) -0.2098(3) 0.2332(3) 0.0538(12) Uani d . 1
H H16 -0.0306 -0.2336 0.1978 0.065 Uiso calc R 1
C C17 0.2312(6) -0.2567(2) 0.2713(2) 0.0464(11) Uani d . 1
C C18 0.3872(6) -0.2201(2) 0.3240(2) 0.0417(11) Uani d . 1
C C19 0.6734(7) -0.2950(3) 0.3170(3) 0.0840(16) Uani d . 1
H H19A 0.6024 -0.3179 0.2674 0.126 Uiso calc R 1
H H19B 0.7589 -0.3358 0.3461 0.126 Uiso calc R 1
H H19C 0.7498 -0.2493 0.3056 0.126 Uiso calc R 1
C C20 0.0839(7) -0.3802(3) 0.2118(3) 0.0687(15) Uani d . 1
H H20A -0.0306 -0.3759 0.2349 0.103 Uiso calc R 1
H H20B 0.1160 -0.4368 0.2070 0.103 Uiso calc R 1
H H20C 0.0584 -0.3552 0.1594 0.103 Uiso calc R 1

loop_
_atom_site_aniso_label
_atom_site_aniso_U_11
_atom_site_aniso_U_22
_atom_site_aniso_U_33
_atom_site_aniso_U_12
_atom_site_aniso_U_13
_atom_site_aniso_U_23
O1 0.0410(19) 0.0455(17) 0.081(2) 0.0001(15) -0.0157(17) -0.0071(16)
O2 0.0498(19) 0.0475(17) 0.0510(18) 0.0034(15) -0.0022(16) 0.0070(14)
O3 0.064(2) 0.0425(18) 0.073(2) -0.0084(16) -0.0122(18) 0.0007(15)
N1 0.040(2) 0.0356(19) 0.054(2) -0.0007(17) 0.0010(18) 0.0034(17)
N2 0.039(2) 0.042(2) 0.071(3) -0.0045(19) -0.0102(19) 0.0039(19)
N3 0.037(2) 0.036(2) 0.067(2) 0.0040(17) -0.010(2) -0.0047(19)
N4 0.041(2) 0.043(2) 0.050(2) -0.0039(17) -0.0061(18) 0.0014(18)
C1 0.052(3) 0.058(3) 0.065(3) 0.005(3) 0.011(3) 0.004(3)
C2 0.060(3) 0.064(4) 0.080(4) 0.020(3) 0.009(3) -0.012(3)
C3 0.083(4) 0.044(3) 0.085(4) 0.008(3) -0.003(3) 0.000(3)
C4 0.082(4) 0.046(3) 0.078(4) 0.002(3) 0.009(3) 0.012(3)
C5 0.072(3) 0.042(3) 0.064(3) 0.004(3) 0.021(3) 0.001(2)
C6 0.044(3) 0.035(2) 0.047(3) 0.004(2) -0.001(2) -0.002(2)
C7 0.045(3) 0.048(3) 0.093(4) 0.000(2) -0.005(3) -0.012(3)
C8 0.035(3) 0.045(3) 0.046(3) 0.002(2) 0.004(2) -0.001(2)
C9 0.036(3) 0.035(2) 0.047(3) 0.002(2) 0.002(2) -0.001(2)
C10 0.045(3) 0.037(2) 0.064(3) -0.002(2) -0.003(2) 0.001(2)
C11 0.047(3) 0.039(3) 0.046(3) 0.000(2) 0.001(2) 0.001(2)
C12 0.048(3) 0.040(3) 0.050(3) 0.000(2) 0.005(2) 0.002(2)
C13 0.040(3) 0.041(3) 0.040(3) 0.000(2) -0.001(2) 0.001(2)
C14 0.048(3) 0.042(3) 0.063(3) 0.001(2) -0.005(2) -0.008(2)
C15 0.049(3) 0.058(3) 0.064(3) 0.007(2) -0.006(3) -0.004(2)
C16 0.044(3) 0.056(3) 0.057(3) -0.004(2) -0.002(2) 0.000(2)
C17 0.049(3) 0.039(3) 0.049(3) -0.006(2) 0.006(2) 0.004(2)
C18 0.036(3) 0.047(3) 0.038(3) 0.003(2) -0.002(2) 0.005(2)
C19 0.061(4) 0.088(4) 0.104(4) 0.018(3) 0.020(3) 0.004(3)
C20 0.063(3) 0.062(3) 0.074(3) -0.017(3) -0.003(3) -0.016(3)

loop_
_atom_type_symbol
_atom_type_description
_atom_type_scat_dispersion_real
_atom_type_scat_dispersion_imag
_atom_type_scat_source
C C 0.0033 0.0016 'International Tables Vol C Tables 4.2.6.8 and 6.1.1.4'
H H 0.0000 0.0000 'International Tables Vol C Tables 4.2.6.8 and 6.1.1.4'
N N 0.0061 0.0033 'International Tables Vol C Tables 4.2.6.8 and 6.1.1.4'
O O 0.0106 0.0060 'International Tables Vol C Tables 4.2.6.8 and 6.1.1.4'

loop_
_geom_angle_atom_site_label_1
_geom_angle_atom_site_label_2
_geom_angle_atom_site_label_3
_geom_angle
_geom_angle_publ_flag
C18 O2 C19 114.8(3) ?
C17 O3 C20 117.6(3) ?
C8 N1 N2 113.1(3) yes
C8 N1 C6 129.1(3) yes
N2 N1 C6 117.8(3) yes
C10 N2 N1 103.6(3) ?
C11 N3 N4 123.0(3) yes
C11 N3 H3A 115(2) ?
N4 N3 H3A 121(2) ?
C12 N4 N3 115.2(3) ?
C6 C1 C2 118.8(5) ?
C6 C1 H1 120.6 ?
C2 C1 H1 120.6 ?
C3 C2 C1 120.4(5) ?
C3 C2 H2 119.8 ?
C1 C2 H2 119.8 ?
C4 C3 C2 120.3(5) ?
C4 C3 H3 119.9 ?
C2 C3 H3 119.9 ?
C3 C4 C5 119.9(5) ?
C3 C4 H4 120.1 ?
C5 C4 H4 120.1 ?
C6 C5 C4 119.7(5) ?
C6 C5 H5 120.2 ?
C4 C5 H5 120.2 ?
C5 C6 C1 121.0(4) ?
C5 C6 N1 119.8(4) ?
C1 C6 N1 119.2(4) ?
C8 C7 H7A 109.5 ?
C8 C7 H7B 109.5 ?
H7A C7 H7B 109.5 ?
C8 C7 H7C 109.5 ?
H7A C7 H7C 109.5 ?
H7B C7 H7C 109.5 ?
N1 C8 C9 105.9(3) ?
N1 C8 C7 122.3(3) ?
C9 C8 C7 131.8(4) ?
C8 C9 C10 104.0(3) ?
C8 C9 C11 123.1(3) yes
C10 C9 C11 132.8(4) ?
N2 C10 C9 113.3(4) ?
N2 C10 H10 123.3 ?
C9 C10 H10 123.3 ?
O1 C11 N3 118.1(4) ?
O1 C11 C9 121.4(3) ?
N3 C11 C9 120.5(4) ?
N4 C12 C13 120.5(4) ?
N4 C12 H12 119.7 ?
C13 C12 H12 119.7 ?
C18 C13 C14 118.4(4) ?
C18 C13 C12 119.5(4) ?
C14 C13 C12 122.0(4) ?
C15 C14 C13 120.6(4) ?
C15 C14 H14 119.7 ?
C13 C14 H14 119.7 ?
C14 C15 C16 120.9(4) ?
C14 C15 H15 119.6 ?
C16 C15 H15 119.6 ?
C17 C16 C15 118.8(4) ?
C17 C16 H16 120.6 ?
C15 C16 H16 120.6 ?
O3 C17 C16 124.3(4) ?
O3 C17 C18 115.7(4) ?
C16 C17 C18 120.0(4) ?
C13 C18 O2 119.5(3) ?
C13 C18 C17 121.2(4) ?
O2 C18 C17 119.3(3) ?
O2 C19 H19A 109.5 ?
O2 C19 H19B 109.5 ?
H19A C19 H19B 109.5 ?
O2 C19 H19C 109.5 ?
H19A C19 H19C 109.5 ?
H19B C19 H19C 109.5 ?
O3 C20 H20A 109.5 ?
O3 C20 H20B 109.5 ?
H20A C20 H20B 109.5 ?
O3 C20 H20C 109.5 ?
H20A C20 H20C 109.5 ?
H20B C20 H20C 109.5 ?

loop_
_geom_bond_atom_site_label_1
_geom_bond_atom_site_label_2
_geom_bond_distance
_geom_bond_publ_flag
O1 C11 1.244(4) yes
O2 C18 1.382(4) ?
O2 C19 1.422(5) ?
O3 C17 1.367(4) ?
O3 C20 1.427(4) ?
N1 C8 1.348(5) yes
N1 N2 1.365(4) yes
N1 C6 1.441(5) yes
N2 C10 1.310(4) yes
N3 C11 1.357(5) yes
N3 N4 1.369(4) yes
N3 H3A 0.91(4) ?
N4 C12 1.282(4) yes
C1 C6 1.368(6) ?
C1 C2 1.381(6) ?
C1 H1 0.9300 ?
C2 C3 1.364(6) ?
C2 H2 0.9300 ?
C3 C4 1.364(6) ?
C3 H3 0.9300 ?
C4 C5 1.375(6) ?
C4 H4 0.9300 ?
C5 C6 1.366(5) ?
C5 H5 0.9300 ?
C7 C8 1.490(5) ?
C7 H7A 0.9600 ?
C7 H7B 0.9600 ?
C7 H7C 0.9600 ?
C8 C9 1.393(5) yes
C9 C10 1.404(5) ?
C9 C11 1.463(5) ?
C10 H10 0.9300 ?
C12 C13 1.450(5) ?
C12 H12 0.9300 ?
C13 C18 1.382(5) ?
C13 C14 1.393(5) ?
C14 C15 1.374(5) ?
C14 H14 0.9300 ?
C15 C16 1.395(5) ?
C15 H15 0.9300 ?
C16 C17 1.383(5) ?
C16 H16 0.9300 ?
C17 C18 1.392(5) ?
C19 H19A 0.9600 ?
C19 H19B 0.9600 ?
C19 H19C 0.9600 ?
C20 H20A 0.9600 ?
C20 H20B 0.9600 ?
C20 H20C 0.9600 ?

loop_
_geom_hbond_atom_site_label_D
_geom_hbond_atom_site_label_H
_geom_hbond_atom_site_label_A
_geom_hbond_site_symmetry_A
_geom_hbond_distance_DH
_geom_hbond_distance_HA
_geom_hbond_distance_DA
_geom_hbond_angle_DHA
N3 H3A O1 3_756 0.91(4) 1.93(4) 2.841(4) 175(4)
C16 H16 N2 2_545 0.93 2.57 3.499(6) 176

loop_
_geom_torsion_atom_site_label_1
_geom_torsion_atom_site_label_2
_geom_torsion_atom_site_label_3
_geom_torsion_atom_site_label_4
_geom_torsion
C8 N1 N2 C10 -2.0(5)
C6 N1 N2 C10 177.0(4)
C11 N3 N4 C12 179.5(4)
C6 C1 C2 C3 -0.1(7)
C1 C2 C3 C4 0.5(7)
C2 C3 C4 C5 -0.7(7)
C3 C4 C5 C6 0.4(7)
C4 C5 C6 C1 0.0(6)
C4 C5 C6 N1 177.9(4)
C2 C1 C6 C5 -0.1(6)
C2 C1 C6 N1 -178.1(4)
C8 N1 C6 C5 64.9(6)
N2 N1 C6 C5 -114.0(4)
C8 N1 C6 C1 -117.1(5)
N2 N1 C6 C1 64.0(5)
N2 N1 C8 C9 2.2(5)
C6 N1 C8 C9 -176.7(4)
N2 N1 C8 C7 -176.0(4)
C6 N1 C8 C7 5.1(7)
N1 C8 C9 C10 -1.4(5)
C7 C8 C9 C10 176.5(4)
N1 C8 C9 C11 -179.5(3)
C7 C8 C9 C11 -1.6(7)
N1 N2 C10 C9 1.0(5)
C8 C9 C10 N2 0.2(5)
C11 C9 C10 N2 178.1(4)
N4 N3 C11 O1 -174.2(4)
N4 N3 C11 C9 7.0(6)
C8 C9 C11 O1 10.9(7)
C10 C9 C11 O1 -166.6(4)
C8 C9 C11 N3 -170.3(4)
C10 C9 C11 N3 12.2(7)
N3 N4 C12 C13 -179.3(3)
N4 C12 C13 C18 179.2(4)
N4 C12 C13 C14 0.4(6)
C18 C13 C14 C15 -1.7(6)
C12 C13 C14 C15 177.2(4)
C13 C14 C15 C16 -0.1(7)
C14 C15 C16 C17 1.1(7)
C20 O3 C17 C16 -1.0(6)
C20 O3 C17 C18 177.4(4)
C15 C16 C17 O3 178.2(4)
C15 C16 C17 C18 -0.1(6)
C14 C13 C18 O2 -176.1(4)
C12 C13 C18 O2 5.0(6)
C14 C13 C18 C17 2.6(6)
C12 C13 C18 C17 -176.3(4)
C19 O2 C18 C13 -104.4(5)
C19 O2 C18 C17 76.9(5)
O3 C17 C18 C13 179.8(4)
C16 C17 C18 C13 -1.7(6)
O3 C17 C18 O2 -1.5(6)
C16 C17 C18 O2 177.0(4)

loop_
_cod_related_entry_id
_cod_related_entry_database
_cod_related_entry_code
1 ChemSpider 21178920
